data_7159852
loop_
_publ_author_name
'Yang, Zhongzhen'
'Arnoux, Marion'
'Hazelard, Damien'
'Hughes, Owen R.'
'Nabarro, Joe'
'Whitwood, Adrian C.'
'Fascione, Martin A.'
'Spicer, Christopher D.'
'Compain, Philippe'
'Unsworth, William P.'

_publ_section_title
;
 Expanding the scope of the successive ring expansion strategy for
 macrocycle and medium-sized ring synthesis: unreactive and reactive
 lactams.
;
_journal_issue 15
_journal_name_full 'Organic &amp; biomolecular chemistry'
_journal_page_first 2985
_journal_page_last 2991
_journal_paper_doi 10.1039/d4ob00285g
_journal_volume 22
_journal_year 2024
_chemical_absolute_configuration syn
_chemical_formula_moiety 'C9 H15 N O7'
_chemical_formula_sum 'C9 H15 N O7'
_chemical_formula_weight 249.22
_chemical_name_systematic 3,4,5-Trihydroxy-6-(hydroxymethyl)-1-(3-hydroxypropanoyl)piperidin-2-one
_space_group_crystal_system monoclinic
_space_group_IT_number 4
_space_group_name_Hall 'P 2yb'
_space_group_name_H-M_alt 'P 1 21 1'
_atom_sites_solution_hydrogens mixed
_atom_sites_solution_primary dual
_audit_creation_date 2021-05-10
_audit_creation_method
;
Olex2 1.3
(compiled 2020.11.12 svn.r5f609507 for OlexSys, GUI svn.r6272)
;
_audit_update_record
;
2023-10-25 deposited with the CCDC.	2024-03-20 downloaded from the CCDC.
;
_cell_angle_alpha 90
_cell_angle_beta 92.987(3)
_cell_angle_gamma 90
_cell_formula_units_Z 2
_cell_length_a 5.16094(17)
_cell_length_b 12.6912(4)
_cell_length_c 8.2512(3)
_cell_measurement_reflns_used 1922
_cell_measurement_temperature 110.00(10)
_cell_measurement_theta_max 70.6960
_cell_measurement_theta_min 6.3840
_cell_volume 539.71(3)
_computing_cell_refinement 'CrysAlisPro 1.171.41.107a (Rigaku OD, 2021)'
_computing_data_collection 'CrysAlisPro 1.171.41.107a (Rigaku OD, 2021)'
_computing_data_reduction 'CrysAlisPro 1.171.41.107a (Rigaku OD, 2021)'
_computing_molecular_graphics 'Olex2 1.3 (Dolomanov et al., 2009)'
_computing_publication_material 'Olex2 1.3 (Dolomanov et al., 2009)'
_computing_structure_refinement 'SHELXL 2018/3 (Sheldrick, 2015)'
_computing_structure_solution 'SHELXT  (Sheldrick, 2015)'
_diffrn_ambient_environment N~2~
_diffrn_ambient_temperature 110.00(10)
_diffrn_detector 'CCD plate'
_diffrn_detector_area_resol_mean 16.1450
_diffrn_detector_type Eos
_diffrn_measured_fraction_theta_full 1.000
_diffrn_measured_fraction_theta_max 1.000
_diffrn_measurement_details
;
List of Runs (angles in degrees, time in seconds):

  # Type    Start    End  Width  t~exp~   \w     \q     \k     \f   Frames
#--------------------------------------------------------------------------
  1  \w    -20.00  22.00   1.00    1.00    --    0.00 -77.00   0.00   42
  2  \w    -20.00  13.00   1.00    1.00    --    0.00 -77.00-120.00   33
  3  \w    -19.00   9.00   1.00    1.00    --    0.00 -77.00 -90.00   28
  4  \w     15.00  60.00   1.00    4.00    --   54.00 -57.00 -60.00   45
  5  \w    -15.00  75.00   1.00    4.00    --   54.00 -38.00-180.00   90
  6  \w      5.00  82.00   1.00    4.00    --   54.00 -77.00  90.00   77
  7  \w     39.00  71.00   1.00    4.00    --   54.00 -57.00 -30.00   32
  8  \w     25.00  81.00   1.00    4.00    --   54.00 -77.00-120.00   56
  9  \w     44.00 122.00   1.00    4.00    --   54.00  38.00   0.00   78
 10  \w     34.00 103.00   1.00    4.00    --   54.00  57.00 -90.00   69
 11  \w     62.00  92.00   1.00    4.00    --  108.00 178.00-150.00   30
 12  \w     72.00 103.00   1.00    4.00    --  108.00 -91.00-180.00   31
 13  \w    153.00 178.00   1.00    4.00    --  108.00  77.00-120.00   25
 14  \w    105.00 141.00   1.00    4.00    --  108.00 178.00-150.00   36
 15  \w     41.00  66.00   1.00    4.00    --  108.00 -91.00   0.00   25
 16  \w     39.00  69.00   1.00    4.00    --  108.00 -91.00-180.00   30
 17  \w     53.00 100.00   1.00    4.00    --  108.00 -50.00 150.00   47
 18  \w     73.00 100.00   1.00    4.00    --  108.00-111.00   0.00   27
 19  \w     37.00  71.00   1.00    4.00    --  108.00-111.00   0.00   34
 20  \w     48.00 129.00   1.00    4.00    --  108.00 -50.00 -30.00   81
 21  \w     36.00  63.00   1.00    4.00    --  108.00-111.00-180.00   27
 22  \w     77.00 106.00   1.00    4.00    --  108.00-111.00-180.00   29
 23  \w     67.00 142.00   1.00    4.00    --  108.00 178.00  30.00   75
 24  \w     78.00 105.00   1.00    4.00    --  108.00 -91.00   0.00   27
 25  \w    150.00 176.00   1.00    4.00    --  108.00  50.00 -30.00   26
 26  \w    106.00 137.00   1.00    4.00    --  108.00  77.00-120.00   31
 27  \w     86.00 117.00   1.00    4.00    --  108.00  50.00 -30.00   31
 28  \w    101.00 128.00   1.00    4.00    --  108.00 -50.00 150.00   27
 29  \w    142.00 168.00   1.00    4.00    --  108.00  77.00   0.00   26
 30  \w     93.00 178.00   1.00    4.00    --  108.00  50.00 -60.00   85
 31  \w     78.00 178.00   1.00    4.00    --  108.00  25.00  30.00  100
;
_diffrn_measurement_device 'four-circle diffractometer'
_diffrn_measurement_device_type 'SuperNova, Dual, Cu at home/near, Eos'
_diffrn_measurement_method '\w scans'
_diffrn_orient_matrix_type 'CrysAlisPro convention (1999,Acta A55,543-557)'
_diffrn_orient_matrix_UB_11 -0.1024879000
_diffrn_orient_matrix_UB_12 -0.0278455000
_diffrn_orient_matrix_UB_13 -0.1733907000
_diffrn_orient_matrix_UB_21 0.0379086000
_diffrn_orient_matrix_UB_22 0.1153076000
_diffrn_orient_matrix_UB_23 -0.0522520000
_diffrn_orient_matrix_UB_31 0.2782756000
_diffrn_orient_matrix_UB_32 -0.0258683000
_diffrn_orient_matrix_UB_33 -0.0462219000
_diffrn_radiation_monochromator mirror
_diffrn_radiation_probe x-ray
_diffrn_radiation_type 'Cu K\a'
_diffrn_radiation_wavelength 1.54184
_diffrn_reflns_av_R_equivalents 0.0241
_diffrn_reflns_av_unetI/netI 0.0363
_diffrn_reflns_Laue_measured_fraction_full 1.000
_diffrn_reflns_Laue_measured_fraction_max 1.000
_diffrn_reflns_limit_h_max 6
_diffrn_reflns_limit_h_min -4
_diffrn_reflns_limit_k_max 15
_diffrn_reflns_limit_k_min -15
_diffrn_reflns_limit_l_max 9
_diffrn_reflns_limit_l_min -9
_diffrn_reflns_number 3325
_diffrn_reflns_point_group_measured_fraction_full 0.998
_diffrn_reflns_point_group_measured_fraction_max 0.998
_diffrn_reflns_theta_full 67.041
_diffrn_reflns_theta_max 67.041
_diffrn_reflns_theta_min 5.368
_diffrn_source 'micro-focus sealed X-ray tube'
_diffrn_source_type 'SuperNova (Cu) X-ray Source'
_exptl_absorpt_coefficient_mu 1.156
_exptl_absorpt_correction_T_max 1.000
_exptl_absorpt_correction_T_min 0.807
_exptl_absorpt_correction_type gaussian
_exptl_absorpt_process_details
;
CrysAlisPro 1.171.41.107a (Rigaku Oxford Diffraction, 2021)
Numerical absorption correction based on gaussian integration over
a multifaceted crystal model
Empirical absorption correction using spherical harmonics,
implemented in SCALE3 ABSPACK scaling algorithm.
;
_exptl_crystal_colour 'clear colourless'
_exptl_crystal_colour_lustre clear
_exptl_crystal_colour_primary colourless
_exptl_crystal_density_diffrn 1.534
_exptl_crystal_description plate
_exptl_crystal_F_000 264
_exptl_crystal_recrystallization_method 'crystallisation from ethyl acetate and methanol'
_exptl_crystal_size_max 0.177
_exptl_crystal_size_mid 0.095
_exptl_crystal_size_min 0.017
_refine_diff_density_max 0.186
_refine_diff_density_min -0.177
_refine_diff_density_rms 0.038
_refine_ls_abs_structure_details
;
 Flack x determined using 796 quotients [(I+)-(I-)]/[(I+)+(I-)]
 (Parsons, Flack and Wagner, Acta Cryst. B69 (2013) 249-259).
;
_refine_ls_abs_structure_Flack 0.09(12)
_refine_ls_extinction_coef 0.0034(12)
_refine_ls_extinction_expression Fc^*^=kFc[1+0.001xFc^2^\l^3^/sin(2\q)]^-1/4^
_refine_ls_extinction_method 'SHELXL-2018/3 (Sheldrick 2018)'
_refine_ls_goodness_of_fit_ref 1.044
_refine_ls_hydrogen_treatment mixed
_refine_ls_matrix_type full
_refine_ls_number_parameters 175
_refine_ls_number_reflns 1922
_refine_ls_number_restraints 1
_refine_ls_restrained_S_all 1.043
_refine_ls_R_factor_all 0.0326
_refine_ls_R_factor_gt 0.0292
_refine_ls_shift/su_max 0.001
_refine_ls_shift/su_mean 0.000
_refine_ls_structure_factor_coef Fsqd
_refine_ls_weighting_details 'w=1/[\s^2^(Fo^2^)+(0.0293P)^2^+0.0753P] where P=(Fo^2^+2Fc^2^)/3'
_refine_ls_weighting_scheme calc
_refine_ls_wR_factor_gt 0.0651
_refine_ls_wR_factor_ref 0.0674
_reflns_Friedel_coverage 0.903
_reflns_Friedel_fraction_full 0.997
_reflns_Friedel_fraction_max 0.997
_reflns_number_gt 1810
_reflns_number_total 1922
_reflns_threshold_expression 'I > 2\s(I)'
_cod_data_source_file d4ob00285g2.cif
_cod_data_source_block wpu21009
_cod_depositor_comments 'Adding full bibliography for 7159852.cif.'
_cod_database_code 7159852
_shelx_shelxl_version_number 2018/3
_chemical_oxdiff_formula 'C9 H15 N1 O7'
_chemical_oxdiff_usercomment 'Zhongzhen Yang YZZ0428-R1'
_shelx_space_group_comment
;
The symmetry employed for this shelxl refinement is uniquely defined
by the following loop, which should always be used as a source of
symmetry information in preference to the above space-group names.
They are only intended as comments.
;
_shelx_estimated_absorpt_t_max 0.981
_shelx_estimated_absorpt_t_min 0.822
_reflns_odcompleteness_completeness 99.90
_reflns_odcompleteness_iscentric 1
_reflns_odcompleteness_theta 66.97
_olex2_refinement_description
;
1. Fixed Uiso
 At 1.2 times of:
  All C(H) groups, All C(H,H) groups
2.a Ternary CH refined with riding coordinates:
 C3(H3A), C2(H2A), C5(H5), C4(H4A)
2.b Secondary CH2 refined with riding coordinates:
 C6(H6A,H6B), C9(H9A,H9B), C8(H8A,H8B)
;
_olex2_date_sample_data_collection 2021-05-06
_olex2_submission_special_instructions 'No special instructions were received'
_oxdiff_exptl_absorpt_empirical_details
;
Empirical correction (ABSPACK) includes:
- Absorption correction using spherical harmonics
- Frame scaling
;
_oxdiff_exptl_absorpt_empirical_full_max 1.198
_oxdiff_exptl_absorpt_empirical_full_min 0.812

loop_
_space_group_symop_operation_xyz
'x, y, z'
'-x, y+1/2, -z'

loop_
_atom_site_label
_atom_site_type_symbol
_atom_site_fract_x
_atom_site_fract_y
_atom_site_fract_z
_atom_site_U_iso_or_equiv
_atom_site_adp_type
_atom_site_occupancy
_atom_site_site_symmetry_order
_atom_site_calc_flag
_atom_site_refinement_flags_posn
_atom_site_refinement_flags_adp
_atom_site_refinement_flags_occupancy
_atom_site_disorder_assembly
_atom_site_disorder_group
O5 O 0.5201(4) 0.55806(15) 0.0896(2) 0.0160(5) Uani 1 1 d . . . . .
O1 O 0.1995(4) 0.60061(15) 0.6435(3) 0.0216(5) Uani 1 1 d . . . . .
O4 O 0.8456(4) 0.31484(17) 0.3885(3) 0.0178(5) Uani 1 1 d . . . . .
O3 O 0.5798(4) 0.26241(15) 0.6770(3) 0.0171(5) Uani 1 1 d . . . . .
O2 O 0.2931(4) 0.42138(17) 0.8122(3) 0.0185(5) Uani 1 1 d . . . . .
O6 O 0.8807(4) 0.49311(16) -0.0158(3) 0.0223(5) Uani 1 1 d . . . . .
O7 O 0.9856(4) 0.73698(18) 0.1406(3) 0.0271(5) Uani 1 1 d . . . . .
N1 N 0.4508(5) 0.54835(19) 0.4408(3) 0.0170(5) Uani 1 1 d . . . . .
C3 C 0.5825(6) 0.3660(2) 0.6123(3) 0.0125(6) Uani 1 1 d . . . . .
H3A H 0.730220 0.406850 0.664329 0.015 Uiso 1 1 calc R U . . .
C7 C 0.7237(5) 0.5633(2) -0.0047(3) 0.0158(6) Uani 1 1 d . . . . .
C2 C 0.3276(5) 0.4200(2) 0.6437(3) 0.0133(6) Uani 1 1 d . . . . .
H2A H 0.182971 0.378570 0.589262 0.016 Uiso 1 1 calc R U . . .
C1 C 0.3221(6) 0.5310(2) 0.5745(3) 0.0148(6) Uani 1 1 d . . . . .
C5 C 0.6009(5) 0.4713(2) 0.3522(3) 0.0140(6) Uani 1 1 d . . . . .
H5 H 0.783213 0.497587 0.349143 0.017 Uiso 1 1 calc R U . . .
C4 C 0.6081(6) 0.3616(2) 0.4302(3) 0.0143(6) Uani 1 1 d . . . . .
H4A H 0.461363 0.318907 0.380866 0.017 Uiso 1 1 calc R U . . .
C6 C 0.4898(6) 0.4613(2) 0.1781(3) 0.0158(6) Uani 1 1 d . . . . .
H6A H 0.579716 0.403568 0.122983 0.019 Uiso 1 1 calc R U . . .
H6B H 0.303336 0.443116 0.178725 0.019 Uiso 1 1 calc R U . . .
C9 C 0.9846(6) 0.7231(2) -0.0312(4) 0.0200(6) Uani 1 1 d . . . . .
H9A H 1.138020 0.681329 -0.059185 0.024 Uiso 1 1 calc R U . . .
H9B H 0.994748 0.792630 -0.084846 0.024 Uiso 1 1 calc R U . . .
C8 C 0.7400(6) 0.6670(2) -0.0916(4) 0.0184(6) Uani 1 1 d . . . . .
H8A H 0.586452 0.710661 -0.070476 0.022 Uiso 1 1 calc R U . . .
H8B H 0.743258 0.654999 -0.210011 0.022 Uiso 1 1 calc R U . . .
H1 H 0.454(6) 0.614(3) 0.404(4) 0.021(9) Uiso 1 1 d . . . . .
H3 H 0.709(8) 0.255(4) 0.733(5) 0.039(12) Uiso 1 1 d . . . . .
H2 H 0.184(8) 0.461(3) 0.827(5) 0.030(11) Uiso 1 1 d . . . . .
H4 H 0.825(8) 0.248(4) 0.399(5) 0.039(12) Uiso 1 1 d . . . . .
H7 H 0.883(10) 0.790(4) 0.153(6) 0.068(16) Uiso 1 1 d . . . . .

loop_
_atom_site_aniso_label
_atom_site_aniso_U_11
_atom_site_aniso_U_22
_atom_site_aniso_U_33
_atom_site_aniso_U_23
_atom_site_aniso_U_13
_atom_site_aniso_U_12
O5 0.0199(10) 0.0148(10) 0.0136(10) 0.0022(8) 0.0031(8) 0.0015(8)
O1 0.0290(12) 0.0143(11) 0.0224(12) 0.0005(9) 0.0105(9) 0.0039(9)
O4 0.0202(11) 0.0121(11) 0.0217(12) 0.0001(8) 0.0072(9) 0.0023(9)
O3 0.0221(12) 0.0112(10) 0.0177(11) 0.0020(8) -0.0009(9) 0.0030(8)
O2 0.0218(12) 0.0191(11) 0.0151(11) 0.0030(8) 0.0075(9) 0.0070(10)
O6 0.0219(11) 0.0169(11) 0.0288(12) 0.0015(9) 0.0091(9) 0.0033(9)
O7 0.0288(12) 0.0262(12) 0.0258(13) -0.0110(10) -0.0058(9) 0.0064(10)
N1 0.0264(14) 0.0090(12) 0.0161(13) 0.0025(10) 0.0057(10) 0.0015(10)
C3 0.0149(14) 0.0096(13) 0.0132(14) 0.0022(11) 0.0006(11) -0.0014(11)
C7 0.0144(14) 0.0182(14) 0.0147(14) -0.0025(12) -0.0014(11) -0.0010(12)
C2 0.0149(14) 0.0123(13) 0.0127(14) 0.0001(11) 0.0013(11) -0.0014(11)
C1 0.0177(15) 0.0139(15) 0.0127(15) -0.0027(11) -0.0005(12) 0.0001(11)
C5 0.0163(13) 0.0127(13) 0.0132(14) -0.0008(11) 0.0028(11) -0.0007(12)
C4 0.0142(14) 0.0145(14) 0.0143(14) -0.0020(12) 0.0006(11) -0.0002(11)
C6 0.0204(14) 0.0125(13) 0.0145(14) 0.0012(12) 0.0025(11) -0.0014(12)
C9 0.0185(14) 0.0186(15) 0.0230(17) -0.0006(12) 0.0017(12) 0.0011(12)
C8 0.0194(15) 0.0176(15) 0.0184(15) 0.0031(12) 0.0017(12) 0.0017(11)

loop_
_atom_type_symbol
_atom_type_description
_atom_type_scat_dispersion_real
_atom_type_scat_dispersion_imag
_atom_type_scat_source
C C 0.0181 0.0091 'International Tables Vol C Tables 4.2.6.8 and 6.1.1.4'
H H 0.0000 0.0000 'International Tables Vol C Tables 4.2.6.8 and 6.1.1.4'
N N 0.0311 0.0180 'International Tables Vol C Tables 4.2.6.8 and 6.1.1.4'
O O 0.0492 0.0322 'International Tables Vol C Tables 4.2.6.8 and 6.1.1.4'

loop_
_exptl_crystal_face_index_h
_exptl_crystal_face_index_k
_exptl_crystal_face_index_l
_exptl_crystal_face_perp_dist
0 0 1 0.0115
0 0 -1 0.0052
0 -1 0 0.0859
0 1 0 0.0907
-1 0 0 0.0462
1 0 0 0.0488

loop_
_geom_angle_atom_site_label_1
_geom_angle_atom_site_label_2
_geom_angle_atom_site_label_3
_geom_angle
_geom_angle_site_symmetry_1
_geom_angle_site_symmetry_3
_geom_angle_publ_flag
C7 O5 C6 116.4(2) . . ?
C4 O4 H4 106(3) . . ?
C3 O3 H3 108(3) . . ?
C2 O2 H2 107(3) . . ?
C9 O7 H7 104(4) . . ?
C1 N1 C5 126.9(2) . . ?
C1 N1 H1 117(2) . . ?
C5 N1 H1 116(2) . . ?
O3 C3 H3A 109.9 . . ?
O3 C3 C2 109.2(2) . . ?
O3 C3 C4 110.0(2) . . ?
C2 C3 H3A 109.9 . . ?
C4 C3 H3A 109.9 . . ?
C4 C3 C2 107.9(2) . . ?
O5 C7 C8 112.7(2) . . ?
O6 C7 O5 123.7(3) . . ?
O6 C7 C8 123.6(3) . . ?
O2 C2 C3 109.2(2) . . ?
O2 C2 H2A 108.6 . . ?
O2 C2 C1 110.9(2) . . ?
C3 C2 H2A 108.6 . . ?
C3 C2 C1 110.7(2) . . ?
C1 C2 H2A 108.6 . . ?
O1 C1 N1 123.3(3) . . ?
O1 C1 C2 119.2(2) . . ?
N1 C1 C2 117.6(2) . . ?
N1 C5 H5 108.2 . . ?
N1 C5 C4 113.5(2) . . ?
N1 C5 C6 110.1(2) . . ?
C4 C5 H5 108.2 . . ?
C6 C5 H5 108.2 . . ?
C6 C5 C4 108.6(2) . . ?
O4 C4 C3 112.1(2) . . ?
O4 C4 C5 106.3(2) . . ?
O4 C4 H4A 108.7 . . ?
C3 C4 C5 112.4(2) . . ?
C3 C4 H4A 108.7 . . ?
C5 C4 H4A 108.7 . . ?
O5 C6 C5 111.2(2) . . ?
O5 C6 H6A 109.4 . . ?
O5 C6 H6B 109.4 . . ?
C5 C6 H6A 109.4 . . ?
C5 C6 H6B 109.4 . . ?
H6A C6 H6B 108.0 . . ?
O7 C9 H9A 109.6 . . ?
O7 C9 H9B 109.6 . . ?
O7 C9 C8 110.2(2) . . ?
H9A C9 H9B 108.1 . . ?
C8 C9 H9A 109.6 . . ?
C8 C9 H9B 109.6 . . ?
C7 C8 C9 108.8(2) . . ?
C7 C8 H8A 109.9 . . ?
C7 C8 H8B 109.9 . . ?
C9 C8 H8A 109.9 . . ?
C9 C8 H8B 109.9 . . ?
H8A C8 H8B 108.3 . . ?

loop_
_geom_bond_atom_site_label_1
_geom_bond_atom_site_label_2
_geom_bond_distance
_geom_bond_site_symmetry_2
_geom_bond_publ_flag
O5 C7 1.341(3) . ?
O5 C6 1.441(3) . ?
O1 C1 1.242(3) . ?
O4 C4 1.420(3) . ?
O4 H4 0.86(5) . ?
O3 C3 1.419(3) . ?
O3 H3 0.80(5) . ?
O2 C2 1.411(3) . ?
O2 H2 0.77(4) . ?
O6 C7 1.211(4) . ?
O7 C9 1.428(4) . ?
O7 H7 0.87(5) . ?
N1 C1 1.335(4) . ?
N1 C5 1.466(3) . ?
N1 H1 0.88(4) . ?
C3 H3A 1.0000 . ?
C3 C2 1.517(4) . ?
C3 C4 1.516(4) . ?
C7 C8 1.503(4) . ?
C2 H2A 1.0000 . ?
C2 C1 1.520(4) . ?
C5 H5 1.0000 . ?
C5 C4 1.533(4) . ?
C5 C6 1.524(4) . ?
C4 H4A 1.0000 . ?
C6 H6A 0.9900 . ?
C6 H6B 0.9900 . ?
C9 H9A 0.9900 . ?
C9 H9B 0.9900 . ?
C9 C8 1.511(4) . ?
C8 H8A 0.9900 . ?
C8 H8B 0.9900 . ?

loop_
_geom_hbond_atom_site_label_D
_geom_hbond_atom_site_label_H
_geom_hbond_atom_site_label_A
_geom_hbond_distance_DH
_geom_hbond_distance_HA
_geom_hbond_distance_DA
_geom_hbond_angle_DHA
_geom_hbond_site_symmetry_A
_geom_hbond_publ_flag
N1 H1 O3 0.88(4) 2.01(4) 2.887(3) 174(3) 2_656 yes
O3 H3 O7 0.80(5) 1.86(5) 2.655(3) 179(4) 2_746 yes
O2 H2 O6 0.77(4) 2.12(4) 2.773(3) 142(4) 1_456 yes
O4 H4 O1 0.86(5) 1.91(5) 2.740(3) 163(4) 2_646 yes
O7 H7 O2 0.87(5) 1.92(5) 2.785(3) 171(5) 2_656 yes

loop_
_geom_torsion_atom_site_label_1
_geom_torsion_atom_site_label_2
_geom_torsion_atom_site_label_3
_geom_torsion_atom_site_label_4
_geom_torsion
_geom_torsion_site_symmetry_1
_geom_torsion_site_symmetry_2
_geom_torsion_site_symmetry_3
_geom_torsion_site_symmetry_4
_geom_torsion_publ_flag
O5 C7 C8 C9 115.4(3) . . . . ?
O3 C3 C2 O2 58.1(3) . . . . ?
O3 C3 C2 C1 -179.5(2) . . . . ?
O3 C3 C4 O4 -62.8(3) . . . . ?
O3 C3 C4 C5 177.7(2) . . . . ?
O2 C2 C1 O1 -26.8(4) . . . . ?
O2 C2 C1 N1 153.4(2) . . . . ?
O6 C7 C8 C9 -63.1(4) . . . . ?
O7 C9 C8 C7 -57.4(3) . . . . ?
N1 C5 C4 O4 -151.4(2) . . . . ?
N1 C5 C4 C3 -28.4(3) . . . . ?
N1 C5 C6 O5 65.3(3) . . . . ?
C3 C2 C1 O1 -148.2(3) . . . . ?
C3 C2 C1 N1 32.0(4) . . . . ?
C7 O5 C6 C5 97.9(3) . . . . ?
C2 C3 C4 O4 178.3(2) . . . . ?
C2 C3 C4 C5 58.7(3) . . . . ?
C1 N1 C5 C4 -1.6(4) . . . . ?
C1 N1 C5 C6 120.4(3) . . . . ?
C5 N1 C1 O1 179.8(3) . . . . ?
C5 N1 C1 C2 -0.4(4) . . . . ?
C4 C3 C2 O2 177.6(2) . . . . ?
C4 C3 C2 C1 -60.0(3) . . . . ?
C4 C5 C6 O5 -169.9(2) . . . . ?
C6 O5 C7 O6 -1.4(4) . . . . ?
C6 O5 C7 C8 -179.8(2) . . . . ?
C6 C5 C4 O4 85.9(3) . . . . ?
C6 C5 C4 C3 -151.2(2) . . . . ?

loop_
_exptl_oxdiff_crystal_face_indexfrac_h
_exptl_oxdiff_crystal_face_indexfrac_k
_exptl_oxdiff_crystal_face_indexfrac_l
_exptl_oxdiff_crystal_face_x
_exptl_oxdiff_crystal_face_y
_exptl_oxdiff_crystal_face_z
-0.0000 -0.0000 1.0000 -0.1734 -0.0523 -0.0462
0.0000 0.0000 -1.0000 0.1734 0.0523 0.0462
0.0000 -1.0000 -0.0001 0.0279 -0.1153 0.0259
-0.0000 1.0000 0.0001 -0.0279 0.1153 -0.0259
-1.0000 -0.0005 -0.0001 0.1025 -0.0380 -0.2783
1.0000 0.0005 0.0001 -0.1025 0.0380 0.2783
